data_4329676
loop_
_publ_author_name
'Benoit Cormary'
'Sonia Ladeira'
'Kane Jacob'
'Pascal G. Lacroix'
'Theo Woike'
'Dominik Schaniel'
'Isabelle Malfant'

_publ_section_title
;
 Structural Influence on the Photochromic Response of a Series of
 Ruthenium Mononitrosyl Complexes
;
_journal_name_full 'Inorganic Chemistry'
_journal_page_first 7492
_journal_page_last 7501
_journal_paper_doi 10.1021/ic202702r
_journal_volume 51
_journal_year 2012
_chemical_compound_source 'synthesis as described'
_chemical_formula_moiety 'C15 H11 Cl2 N4 O Ru, F6 P'
_chemical_formula_sum 'C15 H11 Cl2 F6 N4 O P Ru'
_chemical_formula_weight 580.22
_chemical_name_systematic
;
 ?
;
_space_group_IT_number 14
_symmetry_cell_setting monoclinic
_symmetry_Int_Tables_number 14
_symmetry_space_group_name_Hall '-P 2ybc'
_symmetry_space_group_name_H-M 'P 1 21/c 1'
_atom_sites_solution_hydrogens geom
_atom_sites_solution_primary direct
_atom_sites_solution_secondary difmap
_cell_angle_alpha 90
_cell_angle_beta 95.956(4)
_cell_angle_gamma 90
_cell_formula_units_Z 4
_cell_length_a 8.9771(5)
_cell_length_b 16.2944(8)
_cell_length_c 12.6972(7)
_cell_measurement_reflns_used 4850
_cell_measurement_temperature 180(2)
_cell_measurement_theta_max 25.6
_cell_measurement_theta_min 2.35
_cell_measurement_wavelength 0.71073
_cell_volume 1847.28(17)
_computing_cell_refinement 'CrysAlis RED, Oxford Diffraction Ltd.'
_computing_data_collection 'CrysAlis CCD, Oxford Diffraction Ltd.'
_computing_data_reduction 'CrysAlis RED, Oxford Diffraction Ltd.'
_computing_molecular_graphics 'Ortep-3 for Windows (Farrugia, 1997)'
_computing_publication_material 'WinGX publication routines (Farrugia, 1999)'
_computing_structure_refinement 'SHELXL-97 (Sheldrick, 1997)'
_computing_structure_solution 'SHELXS-86 (Sheldrick, 1986)'
_diffrn_ambient_temperature 180(2)
_diffrn_measured_fraction_theta_full 0.999
_diffrn_measured_fraction_theta_max 0.999
_diffrn_measurement_device_type 'Oxford-Diffraction XCALIBUR'
_diffrn_measurement_method \w-\f
_diffrn_radiation_monochromator graphite
_diffrn_radiation_probe x-ray
_diffrn_radiation_source 'fine-focus sealed tube'
_diffrn_radiation_type MoK\a
_diffrn_radiation_wavelength 0.71073
_diffrn_reflns_av_R_equivalents 0.032
_diffrn_reflns_av_unetI/netI 0.0501
_diffrn_reflns_limit_h_max 12
_diffrn_reflns_limit_h_min -11
_diffrn_reflns_limit_k_max 23
_diffrn_reflns_limit_k_min -23
_diffrn_reflns_limit_l_max 17
_diffrn_reflns_limit_l_min -18
_diffrn_reflns_number 18897
_diffrn_reflns_theta_full 30.51
_diffrn_reflns_theta_max 30.51
_diffrn_reflns_theta_min 2.93
_diffrn_standards_decay_% 0
_diffrn_standards_interval_count 0
_diffrn_standards_interval_time 0
_diffrn_standards_number 0
_exptl_absorpt_coefficient_mu 1.3
_exptl_absorpt_correction_T_max 0.937
_exptl_absorpt_correction_T_min 0.850
_exptl_absorpt_correction_type multi-scan
_exptl_absorpt_process_details
;
        CrysAlis RED, Oxford Diffraction Ltd.,
        Version 1.171.32.27 (release 29-05-2008 CrysAlis171 .NET)
        (compiled May 29 2008,13:12:44)
        empirical absorption correction using spherical harmonics,
 implemented in SCALE3 ABSPACK scaling algorithm.
;
_exptl_crystal_colour 'brown orange'
_exptl_crystal_density_diffrn 2.086
_exptl_crystal_description block
_exptl_crystal_F_000 1136
_exptl_crystal_size_max 0.15
_exptl_crystal_size_mid 0.1
_exptl_crystal_size_min 0.05
_refine_diff_density_max 0.892
_refine_diff_density_min -0.689
_refine_diff_density_rms 0.11
_refine_ls_extinction_method none
_refine_ls_goodness_of_fit_ref 0.95
_refine_ls_hydrogen_treatment constr
_refine_ls_matrix_type full
_refine_ls_number_parameters 271
_refine_ls_number_reflns 5620
_refine_ls_number_restraints 0
_refine_ls_restrained_S_all 0.95
_refine_ls_R_factor_all 0.0453
_refine_ls_R_factor_gt 0.0253
_refine_ls_shift/su_max 0.002
_refine_ls_shift/su_mean 0
_refine_ls_structure_factor_coef Fsqd
_refine_ls_weighting_details 'calc w=1/[\s^2^(Fo^2^)+(0.0309P)^2^+0.0000P] where P=(Fo^2^+2Fc^2^)/3'
_refine_ls_weighting_scheme calc
_refine_ls_wR_factor_gt 0.0547
_refine_ls_wR_factor_ref 0.0589
_reflns_number_gt 4017
_reflns_number_total 5620
_reflns_threshold_expression >2sigma(I)
_cod_data_source_file ic202702r_si_002_5.cif
_cod_data_source_block 9
_cod_original_sg_symbol_H-M 'P 21/c'
_cod_database_code 4329676

loop_
_symmetry_equiv_pos_as_xyz
'x, y, z'
'-x, y+1/2, -z+1/2'
'-x, -y, -z'
'x, -y-1/2, z-1/2'

loop_
_atom_site_label
_atom_site_type_symbol
_atom_site_fract_x
_atom_site_fract_y
_atom_site_fract_z
_atom_site_U_iso_or_equiv
_atom_site_adp_type
_atom_site_occupancy
_atom_site_symmetry_multiplicity
_atom_site_calc_flag
_atom_site_refinement_flags
C1 C -0.1788(2) 0.20538(13) 0.52844(16) 0.0197(4) Uani 1 1 d .
H1 H -0.1605 0.2572 0.5616 0.024 Uiso 1 1 calc R
C2 C -0.3128(2) 0.16640(14) 0.53741(16) 0.0240(5) Uani 1 1 d .
H2 H -0.3864 0.1912 0.5758 0.029 Uiso 1 1 calc R
C3 C -0.3389(2) 0.09143(14) 0.49032(17) 0.0261(5) Uani 1 1 d .
H3 H -0.4308 0.0637 0.4962 0.031 Uiso 1 1 calc R
C4 C -0.2310(2) 0.05602(13) 0.43394(16) 0.0228(5) Uani 1 1 d .
H4 H -0.2482 0.0041 0.4009 0.027 Uiso 1 1 calc R
C5 C -0.0980(2) 0.09757(11) 0.42665(15) 0.0165(4) Uani 1 1 d .
C6 C 0.0232(2) 0.06691(11) 0.36647(15) 0.0158(4) Uani 1 1 d .
C7 C 0.0291(2) -0.00711(12) 0.31481(16) 0.0205(4) Uani 1 1 d .
H7 H -0.0493 -0.0461 0.3166 0.025 Uiso 1 1 calc R
C8 C 0.1515(2) -0.02373(12) 0.26003(16) 0.0238(5) Uani 1 1 d .
H8 H 0.1565 -0.0745 0.2237 0.029 Uiso 1 1 calc R
C9 C 0.2668(2) 0.03261(12) 0.25759(16) 0.0213(4) Uani 1 1 d .
H9 H 0.3509 0.021 0.2205 0.026 Uiso 1 1 calc R
C10 C 0.2560(2) 0.10634(12) 0.31054(15) 0.0176(4) Uani 1 1 d .
C11 C 0.3631(2) 0.17505(12) 0.31502(15) 0.0181(4) Uani 1 1 d .
C12 C 0.4950(2) 0.17356(14) 0.26862(16) 0.0229(5) Uani 1 1 d .
H12 H 0.5206 0.1268 0.2297 0.027 Uiso 1 1 calc R
C13 C 0.5898(2) 0.24025(14) 0.27886(17) 0.0262(5) Uani 1 1 d .
H13 H 0.6826 0.2393 0.2491 0.031 Uiso 1 1 calc R
C14 C 0.5478(2) 0.30810(14) 0.33275(17) 0.0268(5) Uani 1 1 d .
H14 H 0.6107 0.3551 0.3395 0.032 Uiso 1 1 calc R
C15 C 0.4127(2) 0.30762(13) 0.37733(16) 0.0222(5) Uani 1 1 d .
H15 H 0.3838 0.3549 0.4139 0.027 Uiso 1 1 calc R
N1 N -0.07242(18) 0.17206(10) 0.47372(12) 0.0153(3) Uani 1 1 d .
N2 N 0.13580(18) 0.12081(9) 0.36295(12) 0.0148(3) Uani 1 1 d .
N3 N 0.32233(18) 0.24197(10) 0.36979(13) 0.0161(3) Uani 1 1 d .
N4 N 0.12096(19) 0.31728(10) 0.51672(13) 0.0180(4) Uani 1 1 d .
O1 O 0.12315(19) 0.37019(9) 0.57455(12) 0.0316(4) Uani 1 1 d .
F1 F 0.61022(15) 0.11659(8) 0.05626(10) 0.0341(3) Uani 1 1 d .
F2 F 0.64926(17) 0.00718(8) 0.16437(11) 0.0410(4) Uani 1 1 d .
F3 F 0.86969(16) -0.01588(9) 0.09693(11) 0.0430(4) Uani 1 1 d .
F4 F 0.82855(15) 0.09355(9) -0.01200(11) 0.0390(3) Uani 1 1 d .
F5 F 0.82066(16) 0.10851(8) 0.16452(11) 0.0400(4) Uani 1 1 d .
F6 F 0.65881(15) -0.00840(9) -0.01250(11) 0.0376(3) Uani 1 1 d .
P1 P 0.73969(7) 0.04952(3) 0.07603(4) 0.02333(13) Uani 1 1 d .
Cl1 Cl -0.00509(6) 0.27836(3) 0.28428(4) 0.02103(11) Uani 1 1 d .
Cl2 Cl 0.26826(6) 0.16142(3) 0.58156(4) 0.02155(11) Uani 1 1 d .
Ru1 Ru 0.125257(17) 0.227758(9) 0.439664(12) 0.01352(5) Uani 1 1 d .

loop_
_atom_site_aniso_label
_atom_site_aniso_U_11
_atom_site_aniso_U_22
_atom_site_aniso_U_33
_atom_site_aniso_U_23
_atom_site_aniso_U_13
_atom_site_aniso_U_12
C1 0.0212(11) 0.0201(10) 0.0185(10) -0.0009(8) 0.0049(8) 0.0010(8)
C2 0.0215(11) 0.0310(12) 0.0204(11) 0.0026(9) 0.0065(9) -0.0001(9)
C3 0.0188(11) 0.0312(12) 0.0284(12) 0.0068(10) 0.0022(9) -0.0086(9)
C4 0.0229(11) 0.0181(10) 0.0268(12) 0.0033(9) -0.0006(9) -0.0051(9)
C5 0.0186(10) 0.0141(9) 0.0166(10) 0.0028(8) 0.0008(8) -0.0007(8)
C6 0.0179(10) 0.0137(9) 0.0151(10) 0.0010(7) -0.0015(8) -0.0005(8)
C7 0.0250(11) 0.0152(10) 0.0200(11) -0.0011(8) -0.0041(8) -0.0011(9)
C8 0.0348(13) 0.0145(10) 0.0210(11) -0.0052(8) -0.0017(9) 0.0041(9)
C9 0.0247(11) 0.0216(11) 0.0184(11) -0.0021(8) 0.0053(9) 0.0054(9)
C10 0.0204(10) 0.0178(10) 0.0145(10) 0.0012(8) 0.0015(8) 0.0029(8)
C11 0.0201(11) 0.0194(10) 0.0151(10) 0.0011(8) 0.0031(8) 0.0028(8)
C12 0.0213(11) 0.0282(12) 0.0200(11) 0.0012(9) 0.0062(8) 0.0038(9)
C13 0.0181(11) 0.0399(14) 0.0214(11) 0.0038(10) 0.0068(8) -0.0008(10)
C14 0.0224(12) 0.0321(12) 0.0264(12) 0.0041(10) 0.0046(9) -0.0095(10)
C15 0.0238(12) 0.0201(11) 0.0232(12) -0.0020(8) 0.0043(9) -0.0034(9)
N1 0.0164(8) 0.0153(8) 0.0147(8) 0.0007(6) 0.0034(6) -0.0017(7)
N2 0.0182(9) 0.0127(8) 0.0137(8) -0.0010(6) 0.0023(6) 0.0006(7)
N3 0.0143(8) 0.0177(8) 0.0166(8) 0.0008(6) 0.0040(6) -0.0019(7)
N4 0.0163(9) 0.0175(9) 0.0205(9) 0.0002(7) 0.0037(7) -0.0022(7)
O1 0.0411(10) 0.0232(8) 0.0309(9) -0.0142(7) 0.0053(7) -0.0038(7)
F1 0.0347(8) 0.0391(8) 0.0292(7) 0.0037(6) 0.0060(6) 0.0156(6)
F2 0.0603(10) 0.0308(8) 0.0350(8) 0.0045(6) 0.0198(7) -0.0009(7)
F3 0.0447(9) 0.0401(9) 0.0418(8) -0.0086(7) -0.0071(7) 0.0210(7)
F4 0.0362(8) 0.0451(9) 0.0382(8) 0.0017(7) 0.0161(6) -0.0030(7)
F5 0.0489(9) 0.0343(8) 0.0346(8) -0.0125(6) -0.0066(7) 0.0016(7)
F6 0.0304(8) 0.0469(9) 0.0352(8) -0.0165(7) 0.0026(6) -0.0046(7)
P1 0.0266(3) 0.0230(3) 0.0205(3) -0.0025(2) 0.0026(2) 0.0028(2)
Cl1 0.0222(3) 0.0198(2) 0.0207(2) 0.0031(2) 0.00013(19) 0.0005(2)
Cl2 0.0235(3) 0.0213(3) 0.0195(2) 0.00190(19) 0.0004(2) 0.0003(2)
Ru1 0.01429(8) 0.01142(7) 0.01525(8) -0.00191(6) 0.00346(5) -0.00107(7)

loop_
_atom_type_symbol
_atom_type_description
_atom_type_scat_dispersion_real
_atom_type_scat_dispersion_imag
_atom_type_scat_source
C C 0.0033 0.0016 'International Tables Vol C Tables 4.2.6.8 and 6.1.1.4'
H H 0 0 'International Tables Vol C Tables 4.2.6.8 and 6.1.1.4'
N N 0.0061 0.0033 'International Tables Vol C Tables 4.2.6.8 and 6.1.1.4'
O O 0.0106 0.006 'International Tables Vol C Tables 4.2.6.8 and 6.1.1.4'
F F 0.0171 0.0103 'International Tables Vol C Tables 4.2.6.8 and 6.1.1.4'
P P 0.1023 0.0942 'International Tables Vol C Tables 4.2.6.8 and 6.1.1.4'
Cl Cl 0.1484 0.1585 'International Tables Vol C Tables 4.2.6.8 and 6.1.1.4'
Ru Ru -1.2594 0.8363 'International Tables Vol C Tables 4.2.6.8 and 6.1.1.4'

loop_
_geom_angle_atom_site_label_1
_geom_angle_atom_site_label_2
_geom_angle_atom_site_label_3
_geom_angle
N1 C1 C2 121.85(19)
N1 C1 H1 119.1
C2 C1 H1 119.1
C3 C2 C1 119.1(2)
C3 C2 H2 120.4
C1 C2 H2 120.4
C2 C3 C4 119.9(2)
C2 C3 H3 120
C4 C3 H3 120
C5 C4 C3 118.95(19)
C5 C4 H4 120.5
C3 C4 H4 120.5
N1 C5 C4 120.94(18)
N1 C5 C6 115.31(16)
C4 C5 C6 123.73(18)
N2 C6 C7 119.41(18)
N2 C6 C5 113.12(16)
C7 C6 C5 127.46(18)
C6 C7 C8 118.79(19)
C6 C7 H7 120.6
C8 C7 H7 120.6
C9 C8 C7 120.93(19)
C9 C8 H8 119.5
C7 C8 H8 119.5
C10 C9 C8 118.31(19)
C10 C9 H9 120.8
C8 C9 H9 120.8
N2 C10 C9 119.44(18)
N2 C10 C11 113.66(17)
C9 C10 C11 126.88(18)
N3 C11 C12 121.40(19)
N3 C11 C10 114.74(17)
C12 C11 C10 123.86(19)
C11 C12 C13 119.7(2)
C11 C12 H12 120.1
C13 C12 H12 120.1
C14 C13 C12 118.9(2)
C14 C13 H13 120.5
C12 C13 H13 120.5
C13 C14 C15 119.6(2)
C13 C14 H14 120.2
C15 C14 H14 120.2
N3 C15 C14 121.5(2)
N3 C15 H15 119.3
C14 C15 H15 119.3
C1 N1 C5 119.18(17)
C1 N1 Ru1 126.55(13)
C5 N1 Ru1 114.00(12)
C6 N2 C10 123.12(17)
C6 N2 Ru1 118.62(13)
C10 N2 Ru1 118.26(13)
C15 N3 C11 118.83(17)
C15 N3 Ru1 126.57(14)
C11 N3 Ru1 114.54(13)
O1 N4 Ru1 173.24(16)
F3 P1 F6 89.63(8)
F3 P1 F5 90.77(8)
F6 P1 F5 179.49(9)
F3 P1 F1 179.00(9)
F6 P1 F1 91.35(7)
F5 P1 F1 88.24(8)
F3 P1 F2 90.63(8)
F6 P1 F2 90.69(8)
F5 P1 F2 89.62(8)
F1 P1 F2 89.50(8)
F3 P1 F4 90.38(8)
F6 P1 F4 89.80(8)
F5 P1 F4 89.89(8)
F1 P1 F4 89.47(8)
F2 P1 F4 178.88(8)
N4 Ru1 N2 175.26(7)
N4 Ru1 N3 102.38(7)
N2 Ru1 N3 78.67(6)
N4 Ru1 N1 100.25(7)
N2 Ru1 N1 78.80(6)
N3 Ru1 N1 157.37(6)
N4 Ru1 Cl1 97.99(6)
N2 Ru1 Cl1 86.63(5)
N3 Ru1 Cl1 88.52(5)
N1 Ru1 Cl1 88.06(5)
N4 Ru1 Cl2 89.82(6)
N2 Ru1 Cl2 85.61(5)
N3 Ru1 Cl2 87.54(5)
N1 Ru1 Cl2 92.85(5)
Cl1 Ru1 Cl2 171.853(19)

loop_
_geom_bond_atom_site_label_1
_geom_bond_atom_site_label_2
_geom_bond_distance
C1 N1 1.352(2)
C1 C2 1.376(3)
C1 H1 0.95
C2 C3 1.369(3)
C2 H2 0.95
C3 C4 1.388(3)
C3 H3 0.95
C4 C5 1.384(3)
C4 H4 0.95
C5 N1 1.362(2)
C5 C6 1.480(3)
C6 N2 1.343(2)
C6 C7 1.377(3)
C7 C8 1.387(3)
C7 H7 0.95
C8 C9 1.386(3)
C8 H8 0.95
C9 C10 1.385(3)
C9 H9 0.95
C10 N2 1.346(2)
C10 C11 1.473(3)
C11 N3 1.364(2)
C11 C12 1.376(3)
C12 C13 1.378(3)
C12 H12 0.95
C13 C14 1.373(3)
C13 H13 0.95
C14 C15 1.391(3)
C14 H14 0.95
C15 N3 1.340(3)
C15 H15 0.95
N1 Ru1 2.0782(16)
N2 Ru1 2.0034(15)
N3 Ru1 2.0728(16)
N4 O1 1.131(2)
N4 Ru1 1.7590(17)
F1 P1 1.5961(13)
F2 P1 1.6069(14)
F3 P1 1.5823(14)
F4 P1 1.6079(14)
F5 P1 1.5954(14)
F6 P1 1.5849(14)
Cl1 Ru1 2.3371(5)
Cl2 Ru1 2.3627(5)
